data_7062461
loop_
_publ_author_name
'Arif, Waseem'
'Kumar, Ravi'

_publ_section_title
;
 Regioselective 2,3-disubstituted porphyrins: synthesis, spectral,
 structural and electrochemical properties
;
_journal_issue 22
_journal_name_full 'New Journal of Chemistry'
_journal_page_first 10541
_journal_page_last 10551
_journal_paper_doi 10.1039/D3NJ01288C
_journal_volume 47
_journal_year 2023
_chemical_formula_moiety 'C46 H34 N4'
_chemical_formula_sum 'C46 H34 N4'
_chemical_formula_weight 642.77
_space_group_crystal_system monoclinic
_space_group_IT_number 14
_space_group_name_Hall '-P 2yn'
_space_group_name_H-M_alt 'P 1 21/n 1'
_atom_sites_solution_hydrogens difmap
_audit_creation_date 2023-01-25
_audit_creation_method
;
Olex2 1.2-ac3
(compiled 2017.08.10 svn.r3458 for OlexSys, GUI svn.r5381)
;
_audit_update_record
;
2023-04-16 deposited with the CCDC.	2023-05-02 downloaded from the CCDC.
;
_cell_angle_alpha 90
_cell_angle_beta 116.631(4)
_cell_angle_gamma 90
_cell_formula_units_Z 4
_cell_length_a 13.9752(18)
_cell_length_b 18.392(3)
_cell_length_c 14.596(2)
_cell_measurement_reflns_used 8324
_cell_measurement_temperature 273(2)
_cell_measurement_theta_max 28.295
_cell_measurement_theta_min 0.005
_cell_volume 3353.6(8)
_computing_cell_refinement 'SAINT V8.40B (?, 2016)'
_computing_data_collection 'Bruker Instrument Servive vV6.2.16'
_computing_data_reduction 'SAINT V8.40B (?, 2016)'
_computing_molecular_graphics 'Olex2 (Dolomanov et al., 2009)'
_computing_publication_material 'Olex2 (Dolomanov et al., 2009)'
_computing_structure_refinement 'ShelXL (Sheldrick, 2015)'
_computing_structure_solution 'SHELXT 2014/5 (Sheldrick, 2014)'
_diffrn_ambient_temperature 273.15
_diffrn_measured_fraction_theta_full 0.998
_diffrn_measured_fraction_theta_max 0.997
_diffrn_measurement_device_type 'Saxi-CrysAlisPro-abstract goniometer imported SAXI images'
_diffrn_measurement_method '\w and \f scans'
_diffrn_radiation_type MoK\a
_diffrn_radiation_wavelength 0.71073
_diffrn_reflns_av_R_equivalents 0.0563
_diffrn_reflns_av_unetI/netI 0.0385
_diffrn_reflns_Laue_measured_fraction_full 0.998
_diffrn_reflns_Laue_measured_fraction_max 0.997
_diffrn_reflns_limit_h_max 18
_diffrn_reflns_limit_h_min -18
_diffrn_reflns_limit_k_max 24
_diffrn_reflns_limit_k_min -24
_diffrn_reflns_limit_l_max 19
_diffrn_reflns_limit_l_min -19
_diffrn_reflns_number 53314
_diffrn_reflns_point_group_measured_fraction_full 0.998
_diffrn_reflns_point_group_measured_fraction_max 0.997
_diffrn_reflns_theta_full 25.242
_diffrn_reflns_theta_max 28.295
_diffrn_reflns_theta_min 2.716
_exptl_absorpt_coefficient_mu 0.075
_exptl_crystal_colour Purple
_exptl_crystal_density_diffrn 1.273
_exptl_crystal_description block
_exptl_crystal_F_000 1352
_exptl_crystal_recrystallization_method 'Re-crystallisation from solvent: Chloroform\methanol'
_exptl_crystal_size_max 0.31
_exptl_crystal_size_mid 0.26
_exptl_crystal_size_min 0.19
_refine_diff_density_max 0.344
_refine_diff_density_min -0.222
_refine_diff_density_rms 0.047
_refine_ls_extinction_method none
_refine_ls_goodness_of_fit_ref 1.039
_refine_ls_hydrogen_treatment refall
_refine_ls_matrix_type full
_refine_ls_number_parameters 587
_refine_ls_number_reflns 8319
_refine_ls_number_restraints 0
_refine_ls_restrained_S_all 1.039
_refine_ls_R_factor_all 0.0744
_refine_ls_R_factor_gt 0.0507
_refine_ls_shift/su_max 0.000
_refine_ls_shift/su_mean 0.000
_refine_ls_structure_factor_coef Fsqd
_refine_ls_weighting_details 'w=1/[\s^2^(Fo^2^)+(0.0502P)^2^+1.7088P] where P=(Fo^2^+2Fc^2^)/3'
_refine_ls_weighting_scheme calc
_refine_ls_wR_factor_gt 0.1158
_refine_ls_wR_factor_ref 0.1309
_reflns_Friedel_coverage 0.000
_reflns_number_gt 6273
_reflns_number_total 8319
_reflns_threshold_expression 'I > 2\s(I)'
_cod_data_source_file d3nj01288c2.cif
_cod_data_source_block shelx_CCDC1
_cod_depositor_comments 'Adding full bibliography for 7062460--7062461.cif.'
_cod_original_cell_volume 3353.5(8)
_cod_database_code 7062461
_shelx_shelxl_version_number 2018/3
_shelx_space_group_comment
;
The symmetry employed for this shelxl refinement is uniquely defined
by the following loop, which should always be used as a source of
symmetry information in preference to the above space-group names.
They are only intended as comments.
;
_olex2_refinement_description
;
;
_olex2_submission_special_instructions 'No special instructions were received'

loop_
_space_group_symop_operation_xyz
'x, y, z'
'-x+1/2, y+1/2, -z+1/2'
'-x, -y, -z'
'x-1/2, -y-1/2, z-1/2'

loop_
_atom_site_label
_atom_site_type_symbol
_atom_site_fract_x
_atom_site_fract_y
_atom_site_fract_z
_atom_site_U_iso_or_equiv
_atom_site_adp_type
_atom_site_occupancy
_atom_site_site_symmetry_order
_atom_site_calc_flag
_atom_site_refinement_flags_posn
_atom_site_refinement_flags_adp
_atom_site_refinement_flags_occupancy
_atom_site_disorder_assembly
_atom_site_disorder_group
N4 N 0.48806(10) 0.65337(7) 0.74518(9) 0.0203(3) Uani 1 1 d . . . . .
N2 N 0.32675(10) 0.60954(7) 0.44582(9) 0.0205(3) Uani 1 1 d . . . . .
N1 N 0.55670(11) 0.61872(7) 0.58741(9) 0.0207(3) Uani 1 1 d . . . . .
N3 N 0.26229(11) 0.63530(7) 0.60572(9) 0.0210(3) Uani 1 1 d . . . . .
C16 C 0.44607(12) 0.66781(8) 0.81266(11) 0.0212(3) Uani 1 1 d . . . . .
C4 C 0.56544(12) 0.59966(8) 0.50036(11) 0.0202(3) Uani 1 1 d . . . . .
C2 C 0.73309(12) 0.59873(8) 0.63326(11) 0.0213(3) Uani 1 1 d . . . . .
C6 C 0.36953(12) 0.59942(8) 0.37875(11) 0.0211(3) Uani 1 1 d . . . . .
C18 C 0.62412(13) 0.67806(9) 0.90718(12) 0.0237(3) Uani 1 1 d . . . . .
C19 C 0.59682(12) 0.65752(8) 0.80194(11) 0.0206(3) Uani 1 1 d . . . . .
C5 C 0.47891(12) 0.59569(8) 0.40209(11) 0.0205(3) Uani 1 1 d . . . . .
C17 C 0.53137(12) 0.68390(9) 0.91368(11) 0.0236(3) Uani 1 1 d . . . . .
C1 C 0.65642(12) 0.62074(8) 0.66975(11) 0.0202(3) Uani 1 1 d . . . . .
C14 C 0.25304(12) 0.65075(8) 0.69380(11) 0.0213(3) Uani 1 1 d . . . . .
C9 C 0.21754(12) 0.60633(8) 0.38782(11) 0.0212(3) Uani 1 1 d . . . . .
C3 C 0.67724(12) 0.58553(8) 0.52995(11) 0.0220(3) Uani 1 1 d . . . . .
C20 C 0.67529(12) 0.64134(8) 0.76907(11) 0.0203(3) Uani 1 1 d . . . . .
C11 C 0.16189(12) 0.62790(8) 0.52531(11) 0.0216(3) Uani 1 1 d . . . . .
C41 C 0.78800(12) 0.64393(8) 0.85255(11) 0.0207(3) Uani 1 1 d . . . . .
C15 C 0.33766(12) 0.66525(8) 0.79019(11) 0.0209(3) Uani 1 1 d . . . . .
C23 C 0.50103(12) 0.59014(9) 0.31055(11) 0.0212(3) Uani 1 1 d . . . . .
C29 C 0.02476(12) 0.60923(9) 0.34649(11) 0.0232(3) Uani 1 1 d . . . . .
C13 C 0.14110(13) 0.65287(9) 0.66725(12) 0.0252(3) Uani 1 1 d . . . . .
C7 C 0.28478(13) 0.59024(9) 0.27494(12) 0.0244(3) Uani 1 1 d . . . . .
C35 C 0.30933(12) 0.67858(9) 0.87629(11) 0.0239(3) Uani 1 1 d . . . . .
C10 C 0.13990(12) 0.61412(8) 0.42316(11) 0.0211(3) Uani 1 1 d . . . . .
C8 C 0.19137(13) 0.59317(9) 0.28097(12) 0.0244(3) Uani 1 1 d . . . . .
C12 C 0.08566(13) 0.63920(9) 0.56455(12) 0.0247(3) Uani 1 1 d . . . . .
C25 C 0.49839(14) 0.52183(10) 0.16749(13) 0.0299(4) Uani 1 1 d . . . . .
C28 C 0.53286(14) 0.65142(9) 0.27497(12) 0.0268(3) Uani 1 1 d . . . . .
C46 C 0.82946(13) 0.58511(9) 0.91952(12) 0.0270(3) Uani 1 1 d . . . . .
C24 C 0.48433(14) 0.52542(9) 0.25620(12) 0.0275(4) Uani 1 1 d . . . . .
C30 C -0.01910(13) 0.66059(10) 0.26772(12) 0.0270(3) Uani 1 1 d . . . . .
C34 C -0.04124(14) 0.55415(10) 0.35220(13) 0.0302(4) Uani 1 1 d . . . . .
C42 C 0.85048(13) 0.70601(9) 0.86867(13) 0.0280(4) Uani 1 1 d . . . . .
C26 C 0.52879(14) 0.58311(10) 0.13237(13) 0.0293(4) Uani 1 1 d . . . . .
C40 C 0.32562(14) 0.74733(10) 0.92269(13) 0.0293(4) Uani 1 1 d . . . . .
C45 C 0.93217(14) 0.58798(10) 0.99964(13) 0.0313(4) Uani 1 1 d . . . . .
C39 C 0.30279(15) 0.75855(11) 1.00543(14) 0.0342(4) Uani 1 1 d . . . . .
C21 C 0.72437(14) 0.55730(10) 0.46195(13) 0.0294(4) Uani 1 1 d . . . . .
C43 C 0.95348(14) 0.70883(11) 0.94905(14) 0.0339(4) Uani 1 1 d . . . . .
C27 C 0.54688(15) 0.64795(10) 0.18655(13) 0.0317(4) Uani 1 1 d . . . . .
C22 C 0.85272(14) 0.59120(11) 0.69537(13) 0.0299(4) Uani 1 1 d . . . . .
C44 C 0.99425(14) 0.64980(11) 1.01400(13) 0.0328(4) Uani 1 1 d . . . . .
C38 C 0.26164(15) 0.70239(12) 1.04071(13) 0.0370(4) Uani 1 1 d . . . . .
C31 C -0.12561(14) 0.65675(11) 0.19597(13) 0.0345(4) Uani 1 1 d . . . . .
C36 C 0.26887(15) 0.62306(11) 0.91310(13) 0.0329(4) Uani 1 1 d . . . . .
C33 C -0.14822(15) 0.55044(12) 0.28032(15) 0.0377(4) Uani 1 1 d . . . . .
C32 C -0.19002(14) 0.60167(12) 0.20213(15) 0.0398(5) Uani 1 1 d . . . . .
C37 C 0.24425(16) 0.63511(12) 0.99447(14) 0.0396(5) Uani 1 1 d . . . . .
H13 H 0.1066(14) 0.6649(10) 0.7197(14) 0.029(5) Uiso 1 1 d . . . . .
H17 H 0.5203(13) 0.6997(10) 0.9747(13) 0.024(4) Uiso 1 1 d . . . . .
H18 H 0.6981(14) 0.6879(10) 0.9633(13) 0.025(4) Uiso 1 1 d . . . . .
H30 H 0.0260(15) 0.7000(11) 0.2602(14) 0.031(5) Uiso 1 1 d . . . . .
H40 H 0.3553(15) 0.7892(11) 0.8966(14) 0.037(5) Uiso 1 1 d . . . . .
H8 H 0.1162(15) 0.5863(10) 0.2258(14) 0.029(5) Uiso 1 1 d . . . . .
H24 H 0.4629(15) 0.4811(11) 0.2832(14) 0.036(5) Uiso 1 1 d . . . . .
H25 H 0.4879(16) 0.4764(12) 0.1298(15) 0.040(6) Uiso 1 1 d . . . . .
H42 H 0.8198(15) 0.7480(11) 0.8206(15) 0.037(5) Uiso 1 1 d . . . . .
H34 H -0.0104(14) 0.5150(11) 0.4070(14) 0.031(5) Uiso 1 1 d . . . . .
H7 H 0.2974(15) 0.5799(11) 0.2129(15) 0.039(5) Uiso 1 1 d . . . . .
H1 H 0.4967(19) 0.6284(13) 0.5878(18) 0.059(7) Uiso 1 1 d . . . . .
H12 H 0.0015(15) 0.6403(10) 0.5199(14) 0.031(5) Uiso 1 1 d . . . . .
H36 H 0.2601(17) 0.5746(12) 0.8824(16) 0.046(6) Uiso 1 1 d . . . . .
H46 H 0.7844(16) 0.5422(12) 0.9108(15) 0.040(6) Uiso 1 1 d . . . . .
H28 H 0.5468(15) 0.6986(11) 0.3145(14) 0.035(5) Uiso 1 1 d . . . . .
H38 H 0.2464(16) 0.7112(11) 1.1002(16) 0.043(6) Uiso 1 1 d . . . . .
H21A H 0.8038(17) 0.5407(11) 0.5043(15) 0.042(6) Uiso 1 1 d . . . . .
H26 H 0.5396(15) 0.5790(11) 0.0684(15) 0.035(5) Uiso 1 1 d . . . . .
H27 H 0.5735(16) 0.6928(12) 0.1640(16) 0.045(6) Uiso 1 1 d . . . . .
H31 H -0.1567(17) 0.6952(12) 0.1405(16) 0.046(6) Uiso 1 1 d . . . . .
H33 H -0.1901(16) 0.5108(12) 0.2867(15) 0.042(6) Uiso 1 1 d . . . . .
H3 H 0.324(2) 0.6340(16) 0.597(2) 0.086(9) Uiso 1 1 d . . . . .
H45 H 0.9578(16) 0.5447(12) 1.0475(16) 0.044(6) Uiso 1 1 d . . . . .
H39 H 0.3162(16) 0.8089(12) 1.0393(16) 0.043(6) Uiso 1 1 d . . . . .
H22A H 0.8935(17) 0.6436(13) 0.7193(16) 0.052(6) Uiso 1 1 d . . . . .
H21B H 0.6812(17) 0.5126(13) 0.4213(16) 0.051(6) Uiso 1 1 d . . . . .
H22B H 0.8707(17) 0.5603(12) 0.7592(17) 0.048(6) Uiso 1 1 d . . . . .
H37 H 0.2111(18) 0.5932(13) 1.0153(18) 0.059(7) Uiso 1 1 d . . . . .
H21C H 0.7243(16) 0.5984(12) 0.4103(16) 0.046(6) Uiso 1 1 d . . . . .
H22C H 0.8880(16) 0.5655(12) 0.6524(16) 0.048(6) Uiso 1 1 d . . . . .
H32 H -0.2631(18) 0.5993(12) 0.1527(16) 0.047(6) Uiso 1 1 d . . . . .
H43 H 0.9976(17) 0.7541(12) 0.9616(16) 0.047(6) Uiso 1 1 d . . . . .
H44 H 1.0688(16) 0.6528(11) 1.0726(16) 0.042(6) Uiso 1 1 d . . . . .

loop_
_atom_site_aniso_label
_atom_site_aniso_U_11
_atom_site_aniso_U_22
_atom_site_aniso_U_33
_atom_site_aniso_U_23
_atom_site_aniso_U_13
_atom_site_aniso_U_12
N4 0.0228(6) 0.0217(7) 0.0184(6) -0.0001(5) 0.0111(5) 0.0009(5)
N2 0.0223(6) 0.0226(7) 0.0192(6) -0.0004(5) 0.0118(5) -0.0011(5)
N1 0.0230(6) 0.0234(7) 0.0181(6) -0.0005(5) 0.0112(5) -0.0004(5)
N3 0.0224(6) 0.0243(7) 0.0179(6) -0.0021(5) 0.0105(5) 0.0003(5)
C16 0.0269(8) 0.0206(8) 0.0177(7) -0.0001(6) 0.0115(6) 0.0010(6)
C4 0.0259(7) 0.0186(7) 0.0202(7) 0.0003(6) 0.0139(6) -0.0005(6)
C2 0.0256(7) 0.0202(8) 0.0214(7) 0.0017(6) 0.0134(6) 0.0002(6)
C6 0.0255(7) 0.0212(8) 0.0191(7) -0.0001(6) 0.0122(6) -0.0010(6)
C18 0.0257(8) 0.0262(8) 0.0180(7) -0.0028(6) 0.0087(6) 0.0002(6)
C19 0.0234(7) 0.0204(8) 0.0181(7) -0.0002(5) 0.0094(6) -0.0002(6)
C5 0.0266(8) 0.0188(7) 0.0197(7) -0.0006(6) 0.0136(6) -0.0012(6)
C17 0.0279(8) 0.0265(8) 0.0173(7) -0.0019(6) 0.0110(6) 0.0015(6)
C1 0.0221(7) 0.0190(7) 0.0206(7) 0.0014(6) 0.0105(6) -0.0007(6)
C14 0.0256(8) 0.0210(8) 0.0210(7) -0.0002(6) 0.0136(6) 0.0016(6)
C9 0.0245(7) 0.0205(8) 0.0191(7) -0.0002(6) 0.0102(6) -0.0010(6)
C3 0.0259(7) 0.0207(8) 0.0227(7) 0.0016(6) 0.0139(6) 0.0005(6)
C20 0.0242(7) 0.0189(7) 0.0184(7) 0.0010(5) 0.0101(6) -0.0003(6)
C11 0.0227(7) 0.0225(8) 0.0205(7) 0.0002(6) 0.0105(6) 0.0016(6)
C41 0.0221(7) 0.0239(8) 0.0180(7) 0.0007(6) 0.0106(6) 0.0016(6)
C15 0.0249(7) 0.0215(8) 0.0184(7) 0.0000(6) 0.0115(6) 0.0022(6)
C23 0.0225(7) 0.0258(8) 0.0182(7) -0.0006(6) 0.0118(6) -0.0003(6)
C29 0.0228(7) 0.0271(8) 0.0196(7) -0.0052(6) 0.0096(6) 0.0012(6)
C13 0.0253(8) 0.0304(9) 0.0229(8) 0.0005(6) 0.0134(7) 0.0034(6)
C7 0.0287(8) 0.0276(8) 0.0186(7) -0.0018(6) 0.0122(6) -0.0017(6)
C35 0.0215(7) 0.0336(9) 0.0174(7) 0.0006(6) 0.0096(6) 0.0040(6)
C10 0.0234(7) 0.0203(7) 0.0204(7) 0.0000(6) 0.0105(6) -0.0003(6)
C8 0.0271(8) 0.0282(9) 0.0173(7) -0.0021(6) 0.0094(6) -0.0012(6)
C12 0.0225(7) 0.0298(9) 0.0228(8) -0.0005(6) 0.0110(6) 0.0020(6)
C25 0.0403(10) 0.0287(9) 0.0265(8) -0.0064(7) 0.0201(8) -0.0034(7)
C28 0.0343(9) 0.0254(9) 0.0252(8) -0.0039(6) 0.0173(7) -0.0051(7)
C46 0.0297(8) 0.0248(8) 0.0266(8) 0.0036(6) 0.0128(7) 0.0000(7)
C24 0.0378(9) 0.0262(9) 0.0255(8) -0.0014(6) 0.0203(7) -0.0036(7)
C30 0.0274(8) 0.0286(9) 0.0233(8) -0.0037(6) 0.0099(7) 0.0023(7)
C34 0.0296(8) 0.0336(10) 0.0298(9) -0.0056(7) 0.0154(7) -0.0043(7)
C42 0.0287(8) 0.0262(9) 0.0258(8) 0.0034(7) 0.0093(7) -0.0014(7)
C26 0.0345(9) 0.0359(10) 0.0246(8) -0.0013(7) 0.0197(7) -0.0006(7)
C40 0.0304(9) 0.0325(9) 0.0266(8) -0.0019(7) 0.0142(7) 0.0039(7)
C45 0.0305(9) 0.0344(10) 0.0270(8) 0.0089(7) 0.0110(7) 0.0067(7)
C39 0.0368(10) 0.0409(11) 0.0279(9) -0.0062(8) 0.0171(8) 0.0066(8)
C21 0.0293(9) 0.0356(10) 0.0258(8) 0.0002(7) 0.0146(7) 0.0040(7)
C43 0.0301(9) 0.0359(10) 0.0319(9) 0.0012(7) 0.0106(8) -0.0082(7)
C27 0.0412(10) 0.0314(9) 0.0306(9) 0.0006(7) 0.0234(8) -0.0062(7)
C22 0.0279(8) 0.0377(10) 0.0265(8) 0.0005(7) 0.0145(7) 0.0038(7)
C44 0.0241(8) 0.0463(11) 0.0251(8) 0.0029(7) 0.0085(7) 0.0004(7)
C38 0.0326(9) 0.0600(13) 0.0248(8) -0.0037(8) 0.0186(8) 0.0037(8)
C31 0.0289(9) 0.0438(11) 0.0250(9) -0.0072(8) 0.0069(7) 0.0084(8)
C36 0.0405(10) 0.0375(10) 0.0257(8) -0.0052(7) 0.0192(8) -0.0073(8)
C33 0.0298(9) 0.0473(12) 0.0391(10) -0.0163(9) 0.0182(8) -0.0124(8)
C32 0.0220(8) 0.0579(13) 0.0340(10) -0.0169(9) 0.0077(8) 0.0007(8)
C37 0.0428(11) 0.0518(12) 0.0315(10) -0.0036(8) 0.0232(9) -0.0114(9)

loop_
_atom_type_symbol
_atom_type_description
_atom_type_scat_dispersion_real
_atom_type_scat_dispersion_imag
_atom_type_scat_source
C C 0.0033 0.0016 'International Tables Vol C Tables 4.2.6.8 and 6.1.1.4'
H H 0.0000 0.0000 'International Tables Vol C Tables 4.2.6.8 and 6.1.1.4'
N N 0.0061 0.0033 'International Tables Vol C Tables 4.2.6.8 and 6.1.1.4'

loop_
_geom_angle_atom_site_label_1
_geom_angle_atom_site_label_2
_geom_angle_atom_site_label_3
_geom_angle
_geom_angle_site_symmetry_1
_geom_angle_site_symmetry_3
_geom_angle_publ_flag
C19 N4 C16 105.63(12) . . ?
C6 N2 C9 105.88(12) . . ?
C4 N1 H1 123.4(16) . . ?
C1 N1 C4 109.87(13) . . ?
C1 N1 H1 126.7(16) . . ?
C14 N3 H3 128.3(17) . . ?
C11 N3 C14 109.29(13) . . ?
C11 N3 H3 122.2(17) . . ?
N4 C16 C17 110.24(13) . . ?
N4 C16 C15 126.03(13) . . ?
C15 C16 C17 123.69(14) . . ?
N1 C4 C5 124.40(14) . . ?
N1 C4 C3 107.54(13) . . ?
C5 C4 C3 128.06(14) . . ?
C1 C2 C22 127.32(14) . . ?
C3 C2 C1 107.60(13) . . ?
C3 C2 C22 125.08(14) . . ?
N2 C6 C5 127.37(13) . . ?
N2 C6 C7 110.35(13) . . ?
C5 C6 C7 122.26(13) . . ?
C19 C18 H18 126.4(10) . . ?
C17 C18 C19 106.84(14) . . ?
C17 C18 H18 126.8(10) . . ?
N4 C19 C18 110.34(13) . . ?
N4 C19 C20 127.12(13) . . ?
C20 C19 C18 122.46(14) . . ?
C4 C5 C6 126.02(14) . . ?
C4 C5 C23 119.05(13) . . ?
C6 C5 C23 114.88(13) . . ?
C16 C17 H17 124.9(10) . . ?
C18 C17 C16 106.89(13) . . ?
C18 C17 H17 128.1(10) . . ?
N1 C1 C2 107.32(13) . . ?
N1 C1 C20 123.92(14) . . ?
C20 C1 C2 128.76(14) . . ?
N3 C14 C15 125.94(14) . . ?
N3 C14 C13 107.50(13) . . ?
C15 C14 C13 126.49(14) . . ?
N2 C9 C10 126.69(13) . . ?
N2 C9 C8 110.11(13) . . ?
C10 C9 C8 123.21(14) . . ?
C4 C3 C21 126.70(14) . . ?
C2 C3 C4 107.61(13) . . ?
C2 C3 C21 125.61(14) . . ?
C19 C20 C41 114.22(13) . . ?
C1 C20 C19 126.34(14) . . ?
C1 C20 C41 119.37(13) . . ?
N3 C11 C10 125.35(14) . . ?
N3 C11 C12 107.56(13) . . ?
C10 C11 C12 127.06(14) . . ?
C46 C41 C20 119.93(14) . . ?
C42 C41 C20 120.97(14) . . ?
C42 C41 C46 118.99(14) . . ?
C16 C15 C35 117.61(13) . . ?
C14 C15 C16 125.47(14) . . ?
C14 C15 C35 116.93(13) . . ?
C28 C23 C5 120.19(14) . . ?
C24 C23 C5 121.07(14) . . ?
C24 C23 C28 118.63(14) . . ?
C30 C29 C10 120.17(15) . . ?
C34 C29 C10 121.11(15) . . ?
C34 C29 C30 118.72(15) . . ?
C14 C13 H13 125.8(9) . . ?
C12 C13 C14 107.74(14) . . ?
C12 C13 H13 126.4(9) . . ?
C6 C7 H7 124.4(11) . . ?
C8 C7 C6 106.70(14) . . ?
C8 C7 H7 128.8(11) . . ?
C40 C35 C15 120.37(15) . . ?
C36 C35 C15 120.78(15) . . ?
C36 C35 C40 118.84(15) . . ?
C9 C10 C11 124.89(14) . . ?
C9 C10 C29 117.99(13) . . ?
C11 C10 C29 117.10(13) . . ?
C9 C8 H8 123.4(10) . . ?
C7 C8 C9 106.94(14) . . ?
C7 C8 H8 129.6(10) . . ?
C11 C12 H12 125.2(10) . . ?
C13 C12 C11 107.91(14) . . ?
C13 C12 H12 126.8(10) . . ?
C24 C25 H25 121.0(12) . . ?
C26 C25 C24 120.02(16) . . ?
C26 C25 H25 118.9(12) . . ?
C23 C28 H28 119.6(11) . . ?
C27 C28 C23 120.63(15) . . ?
C27 C28 H28 119.8(11) . . ?
C41 C46 H46 119.4(12) . . ?
C45 C46 C41 120.52(16) . . ?
C45 C46 H46 120.1(12) . . ?
C23 C24 C25 120.82(15) . . ?
C23 C24 H24 118.2(11) . . ?
C25 C24 H24 121.0(11) . . ?
C29 C30 H30 121.0(11) . . ?
C31 C30 C29 120.88(17) . . ?
C31 C30 H30 118.1(11) . . ?
C29 C34 H34 120.1(11) . . ?
C33 C34 C29 120.38(18) . . ?
C33 C34 H34 119.5(11) . . ?
C41 C42 H42 118.4(11) . . ?
C43 C42 C41 120.43(16) . . ?
C43 C42 H42 121.2(12) . . ?
C25 C26 C27 119.77(15) . . ?
C25 C26 H26 118.6(11) . . ?
C27 C26 H26 121.6(11) . . ?
C35 C40 H40 120.1(11) . . ?
C39 C40 C35 120.00(17) . . ?
C39 C40 H40 119.9(11) . . ?
C46 C45 C44 119.93(16) . . ?
C46 C45 H45 117.6(12) . . ?
C44 C45 H45 122.4(12) . . ?
C40 C39 H39 119.1(12) . . ?
C38 C39 C40 120.27(18) . . ?
C38 C39 H39 120.6(12) . . ?
C3 C21 H21A 111.9(11) . . ?
C3 C21 H21B 109.6(12) . . ?
C3 C21 H21C 111.0(12) . . ?
H21A C21 H21B 107.4(16) . . ?
H21A C21 H21C 106.8(16) . . ?
H21B C21 H21C 110.0(16) . . ?
C42 C43 H43 120.3(12) . . ?
C44 C43 C42 120.04(17) . . ?
C44 C43 H43 119.7(12) . . ?
C28 C27 H27 119.1(12) . . ?
C26 C27 C28 120.13(16) . . ?
C26 C27 H27 120.7(12) . . ?
C2 C22 H22A 112.9(12) . . ?
C2 C22 H22B 110.6(12) . . ?
C2 C22 H22C 111.5(11) . . ?
H22A C22 H22B 108.6(16) . . ?
H22A C22 H22C 105.4(16) . . ?
H22B C22 H22C 107.4(17) . . ?
C45 C44 H44 120.7(12) . . ?
C43 C44 C45 120.09(16) . . ?
C43 C44 H44 119.2(12) . . ?
C39 C38 H38 119.3(12) . . ?
C37 C38 C39 119.86(16) . . ?
C37 C38 H38 120.8(13) . . ?
C30 C31 H31 119.9(12) . . ?
C32 C31 C30 119.84(18) . . ?
C32 C31 H31 120.3(12) . . ?
C35 C36 C37 120.80(18) . . ?
C35 C36 H36 118.7(13) . . ?
C37 C36 H36 120.4(13) . . ?
C34 C33 H33 117.3(12) . . ?
C32 C33 C34 120.00(18) . . ?
C32 C33 H33 122.7(12) . . ?
C31 C32 C33 120.19(17) . . ?
C31 C32 H32 119.5(13) . . ?
C33 C32 H32 120.3(13) . . ?
C38 C37 C36 120.21(18) . . ?
C38 C37 H37 122.7(13) . . ?
C36 C37 H37 117.0(14) . . ?

loop_
_geom_bond_atom_site_label_1
_geom_bond_atom_site_label_2
_geom_bond_distance
_geom_bond_site_symmetry_2
_geom_bond_publ_flag
N4 C16 1.3795(19) . ?
N4 C19 1.3688(19) . ?
N2 C6 1.3693(19) . ?
N2 C9 1.3753(19) . ?
N1 C4 1.3751(18) . ?
N1 C1 1.3734(19) . ?
N1 H1 0.86(2) . ?
N3 C14 1.3782(19) . ?
N3 C11 1.3742(19) . ?
N3 H3 0.93(3) . ?
C16 C17 1.451(2) . ?
C16 C15 1.400(2) . ?
C4 C5 1.404(2) . ?
C4 C3 1.446(2) . ?
C2 C1 1.452(2) . ?
C2 C3 1.374(2) . ?
C2 C22 1.509(2) . ?
C6 C5 1.411(2) . ?
C6 C7 1.455(2) . ?
C18 C19 1.457(2) . ?
C18 C17 1.346(2) . ?
C18 H18 1.006(18) . ?
C19 C20 1.412(2) . ?
C5 C23 1.5037(19) . ?
C17 H17 1.013(17) . ?
C1 C20 1.404(2) . ?
C14 C15 1.399(2) . ?
C14 C13 1.434(2) . ?
C9 C10 1.402(2) . ?
C9 C8 1.454(2) . ?
C3 C21 1.508(2) . ?
C20 C41 1.499(2) . ?
C11 C10 1.404(2) . ?
C11 C12 1.433(2) . ?
C41 C46 1.398(2) . ?
C41 C42 1.392(2) . ?
C15 C35 1.497(2) . ?
C23 C28 1.395(2) . ?
C23 C24 1.391(2) . ?
C29 C10 1.495(2) . ?
C29 C30 1.399(2) . ?
C29 C34 1.398(2) . ?
C13 C12 1.367(2) . ?
C13 H13 1.095(18) . ?
C7 C8 1.348(2) . ?
C7 H7 1.01(2) . ?
C35 C40 1.404(2) . ?
C35 C36 1.387(2) . ?
C8 H8 1.004(18) . ?
C12 H12 1.058(19) . ?
C25 C24 1.395(2) . ?
C25 C26 1.382(2) . ?
C25 H25 0.97(2) . ?
C28 C27 1.391(2) . ?
C28 H28 1.01(2) . ?
C46 C45 1.388(2) . ?
C46 H46 0.98(2) . ?
C24 H24 1.01(2) . ?
C30 C31 1.386(2) . ?
C30 H30 0.998(19) . ?
C34 C33 1.391(2) . ?
C34 H34 1.017(19) . ?
C42 C43 1.392(2) . ?
C42 H42 1.00(2) . ?
C26 C27 1.390(2) . ?
C26 H26 1.014(19) . ?
C40 C39 1.396(2) . ?
C40 H40 1.03(2) . ?
C45 C44 1.388(3) . ?
C45 H45 1.01(2) . ?
C39 C38 1.389(3) . ?
C39 H39 1.03(2) . ?
C21 H21A 1.04(2) . ?
C21 H21B 1.04(2) . ?
C21 H21C 1.07(2) . ?
C43 C44 1.385(3) . ?
C43 H43 1.00(2) . ?
C27 H27 1.02(2) . ?
C22 H22A 1.09(2) . ?
C22 H22B 1.02(2) . ?
C22 H22C 1.07(2) . ?
C44 H44 1.01(2) . ?
C38 C37 1.378(3) . ?
C38 H38 1.00(2) . ?
C31 C32 1.385(3) . ?
C31 H31 1.01(2) . ?
C36 C37 1.394(2) . ?
C36 H36 0.98(2) . ?
C33 C32 1.391(3) . ?
C33 H33 0.97(2) . ?
C32 H32 0.95(2) . ?
C37 H37 1.01(2) . ?
